data_1563837
loop_
_publ_author_name
'Sun, Shaowen'
'Sun, Yingying'
'Guo, Huadong'
'Fu, Xirao'
'Guo, Mingming'
'Liu, Siyu'
'Guo, Xianmin'
'Zhang, Liang'
'Alexandrov, Eugeny V.'

_publ_section_title
;
 Construction of Cd(II) coordination polymers from a fluorene-based
 bisimidazole ligand and polycarboxylic acids: syntheses, structures and
 properties
;
_journal_name_full 'Inorganica Chimica Acta'
_journal_page_first 165
_journal_page_last 172
_journal_paper_doi 10.1016/j.ica.2018.08.018
_journal_volume 483
_journal_year 2018
_chemical_formula_moiety 'C70 H58 Cd2 N8 O9'
_chemical_formula_sum 'C70 H58 Cd2 N8 O9'
_chemical_formula_weight 1380.04
_space_group_IT_number 2
_space_group_name_Hall '-P 1'
_space_group_name_H-M_alt 'P -1'
_symmetry_cell_setting triclinic
_symmetry_space_group_name_H-M 'P -1'
_atom_sites_solution_hydrogens geom
_atom_sites_solution_primary direct
_atom_sites_solution_secondary difmap
_audit_creation_method SHELXL-97
_cell_angle_alpha 88.3690(10)
_cell_angle_beta 79.3410(10)
_cell_angle_gamma 84.2100(10)
_cell_formula_units_Z 2
_cell_length_a 12.1034(6)
_cell_length_b 14.2306(6)
_cell_length_c 18.0063(8)
_cell_measurement_reflns_used 15099
_cell_measurement_temperature 293(2)
_cell_measurement_theta_max 28.40
_cell_measurement_theta_min 1.15
_cell_volume 3032.2(2)
_computing_cell_refinement 'Bruker SMART'
_computing_data_collection 'Bruker SMART'
_computing_data_reduction 'Bruker SAINT'
_computing_molecular_graphics SHELXP-97
_computing_publication_material SHELXTL
_computing_structure_refinement 'SHELXL-97 (Sheldrick, 1997)'
_computing_structure_solution 'SHELXS-97 (Sheldrick, 1990)'
_diffrn_ambient_temperature 293(2)
_diffrn_detector_area_resol_mean 9.00cm
_diffrn_measured_fraction_theta_full 0.992
_diffrn_measured_fraction_theta_max 0.992
_diffrn_measurement_device_type 'CCD area detector'
_diffrn_measurement_method 'phi and omega scans'
_diffrn_radiation_monochromator graphite
_diffrn_radiation_source 'fine-focus sealed tube'
_diffrn_radiation_type MoK\a
_diffrn_radiation_wavelength 0.71073
_diffrn_reflns_av_R_equivalents 0.0157
_diffrn_reflns_av_sigmaI/netI 0.0297
_diffrn_reflns_limit_h_max 11
_diffrn_reflns_limit_h_min -16
_diffrn_reflns_limit_k_max 19
_diffrn_reflns_limit_k_min -18
_diffrn_reflns_limit_l_max 24
_diffrn_reflns_limit_l_min -23
_diffrn_reflns_number 22778
_diffrn_reflns_theta_full 28.40
_diffrn_reflns_theta_max 28.40
_diffrn_reflns_theta_min 1.15
_diffrn_standards_decay_% none
_diffrn_standards_interval_count none
_diffrn_standards_interval_time none
_diffrn_standards_number none
_exptl_absorpt_coefficient_mu 0.768
_exptl_absorpt_correction_T_max 0.882
_exptl_absorpt_correction_T_min 0.860
_exptl_absorpt_correction_type empirical
_exptl_absorpt_process_details SADABS
_exptl_crystal_colour colorless
_exptl_crystal_density_diffrn 1.512
_exptl_crystal_density_method 'not measured'
_exptl_crystal_description block
_exptl_crystal_F_000 1404
_exptl_crystal_size_max 0.20
_exptl_crystal_size_mid 0.17
_exptl_crystal_size_min 0.16
_refine_diff_density_max 1.425
_refine_diff_density_min -1.097
_refine_diff_density_rms 0.181
_refine_ls_extinction_method none
_refine_ls_goodness_of_fit_ref 1.189
_refine_ls_hydrogen_treatment constr
_refine_ls_matrix_type full
_refine_ls_number_parameters 797
_refine_ls_number_reflns 15099
_refine_ls_number_restraints 0
_refine_ls_restrained_S_all 1.189
_refine_ls_R_factor_all 0.0385
_refine_ls_R_factor_gt 0.0285
_refine_ls_shift/su_max 0.002
_refine_ls_shift/su_mean 0.000
_refine_ls_structure_factor_coef Fsqd
_refine_ls_weighting_details 'calc w=1/[\s^2^(Fo^2^)+(0.0533P)^2^+0.8978P] where P=(Fo^2^+2Fc^2^)/3'
_refine_ls_weighting_scheme calc
_refine_ls_wR_factor_gt 0.0783
_refine_ls_wR_factor_ref 0.0973
_reflns_number_gt 12960
_reflns_number_total 15099
_reflns_threshold_expression >2sigma(I)
_cod_data_source_file ICA-2018-483-165.cif
_cod_data_source_block 4
_cod_depositor_comments
;
The following automatic conversions were performed:

data item '_chemical_melting_point' value 'not measured' was changed
to '?' -- the value is undefined or not given.

Automatic conversion script
Id: cif_fix_values 8369 2020-08-20 11:38:08Z andrius 
;
_cod_original_sg_symbol_H-M p-1
_cod_database_code 1563837

loop_
_symmetry_equiv_pos_as_xyz
'x, y, z'
'-x, -y, -z'

loop_
_atom_site_label
_atom_site_type_symbol
_atom_site_fract_x
_atom_site_fract_y
_atom_site_fract_z
_atom_site_U_iso_or_equiv
_atom_site_adp_type
_atom_site_occupancy
_atom_site_symmetry_multiplicity
_atom_site_calc_flag
_atom_site_refinement_flags
_atom_site_disorder_assembly
_atom_site_disorder_group
C1 C 0.3384(2) -0.16969(16) 0.29553(13) 0.0140(4) Uani 1 1 d . . .
C2 C 0.3424(2) -0.08462(16) 0.25698(13) 0.0156(4) Uani 1 1 d . . .
H2 H 0.2770 -0.0433 0.2607 0.019 Uiso 1 1 calc R . .
C3 C 0.4430(2) -0.05886(16) 0.21219(14) 0.0160(5) Uani 1 1 d . . .
H3 H 0.4443 0.0003 0.1888 0.019 Uiso 1 1 calc R . .
C4 C 0.5396(2) -0.12034(16) 0.20269(13) 0.0141(4) Uani 1 1 d . . .
C5 C 0.5376(2) -0.21190(17) 0.23763(13) 0.0152(4) Uani 1 1 d . . .
C6 C 0.4365(2) -0.23689(16) 0.28514(13) 0.0144(4) Uani 1 1 d . . .
C7 C 0.4359(2) -0.33009(18) 0.31693(14) 0.0203(5) Uani 1 1 d . . .
H7 H 0.3707 -0.3480 0.3476 0.024 Uiso 1 1 calc R . .
C8 C 0.5302(3) -0.39340(19) 0.30278(17) 0.0282(6) Uani 1 1 d . . .
H8 H 0.5281 -0.4540 0.3234 0.034 Uiso 1 1 calc R . .
C9 C 0.6305(3) -0.3673(2) 0.25706(17) 0.0310(7) Uani 1 1 d . . .
H9 H 0.6943 -0.4105 0.2483 0.037 Uiso 1 1 calc R . .
C10 C 0.6344(2) -0.27910(19) 0.22575(15) 0.0225(5) Uani 1 1 d . . .
H10 H 0.7012 -0.2626 0.1962 0.027 Uiso 1 1 calc R . .
C11 C 0.2296(2) -0.18575(16) 0.34772(13) 0.0144(4) Uani 1 1 d . . .
C12 C 0.6445(2) -0.08880(17) 0.15349(13) 0.0149(4) Uani 1 1 d . . .
C13 C 1.00013(19) -0.12068(17) -0.17887(13) 0.0141(4) Uani 1 1 d . . .
C14 C 0.9568(2) -0.05606(17) -0.22649(13) 0.0161(5) Uani 1 1 d . . .
H14 H 0.9175 0.0001 -0.2070 0.019 Uiso 1 1 calc R . .
C15 C 0.9709(2) -0.07332(16) -0.30434(13) 0.0144(4) Uani 1 1 d . . .
H15 H 0.9433 -0.0275 -0.3359 0.017 Uiso 1 1 calc R . .
C16 C 1.02496(19) -0.15709(16) -0.33450(13) 0.0129(4) Uani 1 1 d . . .
C17 C 1.07270(19) -0.22563(16) -0.28699(13) 0.0134(4) Uani 1 1 d . . .
C18 C 1.06219(19) -0.20672(16) -0.20844(13) 0.0131(4) Uani 1 1 d . . .
C19 C 1.1082(2) -0.27620(17) -0.16125(14) 0.0179(5) Uani 1 1 d . . .
H19 H 1.1011 -0.2645 -0.1099 0.021 Uiso 1 1 calc R . .
C20 C 1.1628(2) -0.35998(18) -0.19011(15) 0.0223(5) Uani 1 1 d . . .
H20 H 1.1917 -0.4050 -0.1584 0.027 Uiso 1 1 calc R . .
C21 C 1.1751(2) -0.37775(18) -0.26775(16) 0.0240(5) Uani 1 1 d . . .
H21 H 1.2129 -0.4344 -0.2871 0.029 Uiso 1 1 calc R . .
C22 C 1.1324(2) -0.31305(17) -0.31519(14) 0.0184(5) Uani 1 1 d . . .
H22 H 1.1422 -0.3260 -0.3665 0.022 Uiso 1 1 calc R . .
C23 C 0.9816(2) -0.09850(16) -0.09557(13) 0.0159(4) Uani 1 1 d . . .
C24 C 1.02463(19) -0.17482(16) -0.41645(13) 0.0131(4) Uani 1 1 d . . .
C25 C 0.6318(2) 0.06908(19) -0.03187(16) 0.0249(6) Uani 1 1 d . . .
H25 H 0.6359 0.0168 -0.0624 0.030 Uiso 1 1 calc R . .
C26 C 0.5524(2) 0.14406(19) -0.02771(16) 0.0254(6) Uani 1 1 d . . .
H26 H 0.4926 0.1525 -0.0539 0.030 Uiso 1 1 calc R . .
C27 C 0.6702(2) 0.16442(18) 0.04844(14) 0.0181(5) Uani 1 1 d . . .
H27 H 0.7042 0.1909 0.0840 0.022 Uiso 1 1 calc R . .
C28 C 0.5190(2) 0.29523(17) 0.04485(13) 0.0158(4) Uani 1 1 d . . .
C29 C 0.4035(2) 0.31087(17) 0.04335(14) 0.0170(5) Uani 1 1 d . . .
H29 H 0.3646 0.2636 0.0287 0.020 Uiso 1 1 calc R . .
C30 C 0.3487(2) 0.39927(17) 0.06447(13) 0.0157(4) Uani 1 1 d . . .
C31 C 0.4080(2) 0.46847(17) 0.08963(13) 0.0147(4) Uani 1 1 d . . .
C32 C 0.5224(2) 0.45186(17) 0.09104(14) 0.0169(5) Uani 1 1 d . . .
H32 H 0.5607 0.4981 0.1079 0.020 Uiso 1 1 calc R . .
C33 C 0.5789(2) 0.36544(17) 0.06693(13) 0.0164(5) Uani 1 1 d . . .
H33 H 0.6563 0.3542 0.0654 0.020 Uiso 1 1 calc R . .
C34 C 0.2240(2) 0.43546(17) 0.06770(14) 0.0161(5) Uani 1 1 d . . .
C35 C 0.2229(2) 0.53441(17) 0.09807(13) 0.0159(5) Uani 1 1 d . . .
C36 C 0.1326(2) 0.60382(17) 0.11214(14) 0.0182(5) Uani 1 1 d . . .
H36 H 0.0612 0.5926 0.1045 0.022 Uiso 1 1 calc R . .
C37 C 0.1523(2) 0.69086(17) 0.13800(13) 0.0170(5) Uani 1 1 d . . .
C38 C 0.2579(2) 0.70969(18) 0.15066(14) 0.0201(5) Uani 1 1 d . . .
H38 H 0.2680 0.7684 0.1684 0.024 Uiso 1 1 calc R . .
C39 C 0.3484(2) 0.63998(18) 0.13663(14) 0.0192(5) Uani 1 1 d . . .
H39 H 0.4196 0.6514 0.1445 0.023 Uiso 1 1 calc R . .
C40 C 0.3298(2) 0.55257(17) 0.11047(13) 0.0160(5) Uani 1 1 d . . .
C41 C 0.0282(2) 0.82308(18) 0.09736(14) 0.0183(5) Uani 1 1 d . . .
H41 H 0.0658 0.8245 0.0474 0.022 Uiso 1 1 calc R . .
C42 C -0.0918(2) 0.85355(19) 0.20030(14) 0.0205(5) Uani 1 1 d . . .
H42 H -0.1533 0.8808 0.2343 0.025 Uiso 1 1 calc R . .
C43 C -0.0162(2) 0.78276(19) 0.21673(14) 0.0223(5) Uani 1 1 d . . .
H43 H -0.0157 0.7529 0.2633 0.027 Uiso 1 1 calc R . .
C44 C 0.1451(2) 0.37567(18) 0.12174(15) 0.0208(5) Uani 1 1 d . . .
H44A H 0.0676 0.4011 0.1219 0.025 Uiso 1 1 calc R . .
H44B H 0.1540 0.3118 0.1025 0.025 Uiso 1 1 calc R . .
C45 C 0.1656(2) 0.3716(2) 0.20275(16) 0.0279(6) Uani 1 1 d . . .
H45A H 0.1133 0.3331 0.2329 0.042 Uiso 1 1 calc R . .
H45B H 0.1550 0.4343 0.2229 0.042 Uiso 1 1 calc R . .
H45C H 0.2415 0.3449 0.2035 0.042 Uiso 1 1 calc R . .
C46 C 0.1893(2) 0.44338(18) -0.01151(15) 0.0207(5) Uani 1 1 d . . .
H46A H 0.1182 0.4828 -0.0068 0.025 Uiso 1 1 calc R . .
H46B H 0.2454 0.4760 -0.0452 0.025 Uiso 1 1 calc R . .
C47 C 0.1761(3) 0.3520(2) -0.04881(18) 0.0346(7) Uani 1 1 d . . .
H47A H 0.1547 0.3658 -0.0970 0.052 Uiso 1 1 calc R . .
H47B H 0.1188 0.3195 -0.0172 0.052 Uiso 1 1 calc R . .
H47C H 0.2465 0.3128 -0.0558 0.052 Uiso 1 1 calc R . .
C48 C 0.1432(2) -0.41403(16) 0.43123(14) 0.0160(5) Uani 1 1 d . . .
H48 H 0.1991 -0.3831 0.4466 0.019 Uiso 1 1 calc R . .
C49 C -0.0096(2) -0.44208(17) 0.39437(14) 0.0177(5) Uani 1 1 d . . .
H49 H -0.0797 -0.4330 0.3797 0.021 Uiso 1 1 calc R . .
C50 C 0.0506(2) -0.52778(17) 0.39988(14) 0.0181(5) Uani 1 1 d . . .
H50 H 0.0303 -0.5867 0.3896 0.022 Uiso 1 1 calc R . .
C51 C 0.2427(2) -0.57486(16) 0.43255(14) 0.0151(4) Uani 1 1 d . . .
C52 C 0.2743(2) -0.64796(16) 0.38097(13) 0.0156(4) Uani 1 1 d . . .
H52 H 0.2345 -0.6544 0.3422 0.019 Uiso 1 1 calc R . .
C53 C 0.3661(2) -0.71070(16) 0.38867(13) 0.0142(4) Uani 1 1 d . . .
C54 C 0.4256(2) -0.70192(16) 0.44781(14) 0.0153(4) Uani 1 1 d . . .
C55 C 0.3946(2) -0.62756(17) 0.49841(14) 0.0198(5) Uani 1 1 d . . .
H55 H 0.4351 -0.6205 0.5367 0.024 Uiso 1 1 calc R . .
C56 C 0.3019(2) -0.56393(17) 0.49077(14) 0.0190(5) Uani 1 1 d . . .
H56 H 0.2796 -0.5143 0.5244 0.023 Uiso 1 1 calc R . .
C57 C 0.4165(2) -0.79515(16) 0.33941(13) 0.0136(4) Uani 1 1 d . . .
C58 C 0.50610(19) -0.83899(16) 0.38287(13) 0.0134(4) Uani 1 1 d . . .
C59 C 0.5769(2) -0.92173(16) 0.36710(13) 0.0148(4) Uani 1 1 d . . .
H59 H 0.5726 -0.9592 0.3264 0.018 Uiso 1 1 calc R . .
C60 C 0.65458(19) -0.94690(16) 0.41433(13) 0.0139(4) Uani 1 1 d . . .
C61 C 0.6658(2) -0.88934(17) 0.47341(14) 0.0168(5) Uani 1 1 d . . .
H61 H 0.7202 -0.9066 0.5029 0.020 Uiso 1 1 calc R . .
C62 C 0.5951(2) -0.80579(17) 0.48808(14) 0.0183(5) Uani 1 1 d . . .
H62 H 0.6021 -0.7666 0.5271 0.022 Uiso 1 1 calc R . .
C63 C 0.5142(2) -0.78202(16) 0.44362(13) 0.0146(4) Uani 1 1 d . . .
C64 C 0.4741(2) -0.76333(18) 0.25975(14) 0.0195(5) Uani 1 1 d . . .
H64A H 0.5066 -0.8190 0.2306 0.023 Uiso 1 1 calc R . .
H64B H 0.4170 -0.7309 0.2343 0.023 Uiso 1 1 calc R . .
C65 C 0.5663(3) -0.6985(2) 0.26066(17) 0.0348(7) Uani 1 1 d . . .
H65A H 0.5981 -0.6817 0.2098 0.052 Uiso 1 1 calc R . .
H65B H 0.6243 -0.7305 0.2845 0.052 Uiso 1 1 calc R . .
H65C H 0.5346 -0.6424 0.2883 0.052 Uiso 1 1 calc R . .
C66 C 0.3264(2) -0.86176(17) 0.33219(13) 0.0164(5) Uani 1 1 d . . .
H66A H 0.2693 -0.8277 0.3077 0.020 Uiso 1 1 calc R . .
H66B H 0.3617 -0.9140 0.2999 0.020 Uiso 1 1 calc R . .
C67 C 0.2695(2) -0.90114(19) 0.40699(15) 0.0236(5) Uani 1 1 d . . .
H67A H 0.2146 -0.9418 0.3983 0.035 Uiso 1 1 calc R . .
H67B H 0.2326 -0.8501 0.4390 0.035 Uiso 1 1 calc R . .
H67C H 0.3251 -0.9365 0.4311 0.035 Uiso 1 1 calc R . .
C68 C 0.6850(2) -1.12038(17) 0.38596(14) 0.0179(5) Uani 1 1 d . . .
H68 H 0.6148 -1.1289 0.3746 0.021 Uiso 1 1 calc R . .
C69 C 0.82875(19) -1.05589(16) 0.41691(13) 0.0131(4) Uani 1 1 d . . .
H69 H 0.8725 -1.0114 0.4305 0.016 Uiso 1 1 calc R . .
C70 C 0.7724(2) -1.18795(17) 0.38875(14) 0.0168(5) Uani 1 1 d . . .
H70 H 0.7718 -1.2517 0.3792 0.020 Uiso 1 1 calc R . .
N1 N 0.70559(18) 0.08215(15) 0.01615(12) 0.0185(4) Uani 1 1 d . . .
N2 N 0.57825(17) 0.20533(14) 0.02330(11) 0.0165(4) Uani 1 1 d . . .
N3 N 0.05983(18) 0.76390(14) 0.15076(11) 0.0169(4) Uani 1 1 d . . .
N4 N -0.06316(17) 0.87892(14) 0.12492(11) 0.0161(4) Uani 1 1 d . . .
N5 N 0.04935(17) -0.37084(14) 0.41383(12) 0.0156(4) Uani 1 1 d . . .
N6 N 0.14813(17) -0.50862(13) 0.42388(11) 0.0146(4) Uani 1 1 d . . .
N7 N 0.72236(16) -1.03625(13) 0.40360(11) 0.0135(4) Uani 1 1 d . . .
N8 N 0.86226(16) -1.14714(13) 0.40802(11) 0.0130(4) Uani 1 1 d . . .
O1 O 0.13793(14) -0.14980(13) 0.32978(10) 0.0203(4) Uani 1 1 d . . .
O2 O 0.23236(14) -0.23136(12) 0.40828(9) 0.0171(3) Uani 1 1 d . . .
O3 O 0.68686(15) -0.01969(12) 0.17491(10) 0.0189(4) Uani 1 1 d . . .
O4 O 0.68258(14) -0.13239(12) 0.09224(9) 0.0182(3) Uani 1 1 d . . .
O5 O 0.88014(16) -0.08214(14) -0.06311(10) 0.0236(4) Uani 1 1 d . . .
O6 O 1.06600(15) -0.09667(12) -0.06430(10) 0.0195(4) Uani 1 1 d . . .
O7 O 1.00742(17) -0.25622(12) -0.43590(10) 0.0206(4) Uani 1 1 d . . .
O8 O 1.03774(15) -0.10757(12) -0.46322(9) 0.0159(3) Uani 1 1 d . . .
OW1 O 0.7090(5) -0.1293(4) -0.1351(3) 0.1279(17) Uiso 1 1 d . . .
Cd1 Cd 0.828120(13) -0.029682(11) 0.057347(9) 0.01258(5) Uani 1 1 d . . .
Cd2 Cd 0.027316(13) -0.210105(11) 0.436648(9) 0.01069(5) Uani 1 1 d . . .

loop_
_atom_site_aniso_label
_atom_site_aniso_U_11
_atom_site_aniso_U_22
_atom_site_aniso_U_33
_atom_site_aniso_U_23
_atom_site_aniso_U_13
_atom_site_aniso_U_12
C1 0.0138(11) 0.0143(11) 0.0131(10) -0.0032(8) -0.0005(9) -0.0008(8)
C2 0.0127(11) 0.0145(11) 0.0178(11) -0.0033(9) 0.0007(9) 0.0009(8)
C3 0.0166(11) 0.0122(10) 0.0183(11) -0.0013(9) -0.0006(9) -0.0014(9)
C4 0.0137(11) 0.0165(11) 0.0120(10) -0.0026(8) -0.0006(8) -0.0031(9)
C5 0.0147(11) 0.0162(11) 0.0142(11) -0.0021(8) -0.0024(9) 0.0013(9)
C6 0.0152(11) 0.0153(11) 0.0123(10) -0.0021(8) -0.0017(9) -0.0003(9)
C7 0.0212(12) 0.0181(12) 0.0188(12) 0.0015(9) 0.0023(10) -0.0002(10)
C8 0.0327(15) 0.0172(12) 0.0306(15) 0.0051(11) -0.0008(12) 0.0063(11)
C9 0.0281(15) 0.0260(14) 0.0318(15) 0.0054(12) 0.0032(12) 0.0137(11)
C10 0.0163(12) 0.0253(13) 0.0222(12) 0.0015(10) 0.0018(10) 0.0050(10)
C11 0.0152(11) 0.0114(10) 0.0165(11) -0.0054(8) -0.0009(9) -0.0026(8)
C12 0.0121(10) 0.0160(11) 0.0158(11) 0.0021(8) -0.0023(9) 0.0012(8)
C13 0.0118(10) 0.0181(11) 0.0122(10) -0.0012(8) -0.0008(8) -0.0029(8)
C14 0.0153(11) 0.0152(11) 0.0170(11) -0.0040(9) -0.0019(9) 0.0013(9)
C15 0.0153(11) 0.0136(10) 0.0142(10) 0.0008(8) -0.0037(9) -0.0005(8)
C16 0.0136(10) 0.0130(10) 0.0120(10) -0.0009(8) -0.0012(8) -0.0019(8)
C17 0.0128(10) 0.0127(10) 0.0145(10) 0.0001(8) -0.0016(9) -0.0015(8)
C18 0.0114(10) 0.0139(10) 0.0139(10) 0.0016(8) -0.0016(8) -0.0028(8)
C19 0.0192(12) 0.0186(12) 0.0162(11) 0.0027(9) -0.0044(9) -0.0027(9)
C20 0.0241(13) 0.0169(12) 0.0262(13) 0.0064(10) -0.0079(11) 0.0010(10)
C21 0.0253(13) 0.0152(12) 0.0308(14) -0.0021(10) -0.0068(11) 0.0043(10)
C22 0.0200(12) 0.0157(11) 0.0186(11) -0.0029(9) -0.0026(10) 0.0017(9)
C23 0.0196(11) 0.0129(10) 0.0147(11) -0.0006(8) -0.0024(9) -0.0012(9)
C24 0.0118(10) 0.0150(10) 0.0116(10) -0.0012(8) -0.0002(8) -0.0004(8)
C25 0.0253(13) 0.0216(13) 0.0299(14) -0.0075(10) -0.0140(12) 0.0053(10)
C26 0.0255(13) 0.0223(13) 0.0319(14) -0.0085(11) -0.0175(12) 0.0056(10)
C27 0.0156(11) 0.0202(12) 0.0188(11) -0.0021(9) -0.0058(9) 0.0026(9)
C28 0.0149(11) 0.0156(11) 0.0157(11) -0.0006(9) -0.0029(9) 0.0041(9)
C29 0.0136(11) 0.0184(11) 0.0190(11) -0.0010(9) -0.0037(9) -0.0001(9)
C30 0.0132(11) 0.0173(11) 0.0163(11) 0.0010(9) -0.0035(9) 0.0007(9)
C31 0.0143(11) 0.0162(11) 0.0129(10) 0.0011(8) -0.0030(9) 0.0021(9)
C32 0.0147(11) 0.0186(11) 0.0184(11) -0.0011(9) -0.0053(9) -0.0012(9)
C33 0.0118(10) 0.0194(12) 0.0179(11) 0.0001(9) -0.0038(9) 0.0005(9)
C34 0.0117(10) 0.0152(11) 0.0210(12) -0.0012(9) -0.0038(9) 0.0019(8)
C35 0.0158(11) 0.0152(11) 0.0169(11) 0.0009(9) -0.0042(9) -0.0003(9)
C36 0.0145(11) 0.0194(12) 0.0206(12) 0.0001(9) -0.0051(9) 0.0013(9)
C37 0.0178(11) 0.0168(11) 0.0144(11) -0.0001(9) -0.0023(9) 0.0066(9)
C38 0.0239(13) 0.0180(12) 0.0189(12) -0.0030(9) -0.0069(10) 0.0016(10)
C39 0.0162(11) 0.0204(12) 0.0225(12) -0.0032(9) -0.0080(10) 0.0010(9)
C40 0.0143(11) 0.0183(11) 0.0146(11) -0.0006(9) -0.0026(9) 0.0019(9)
C41 0.0171(11) 0.0206(12) 0.0148(11) 0.0026(9) 0.0001(9) 0.0032(9)
C42 0.0187(12) 0.0274(13) 0.0137(11) -0.0014(9) -0.0023(9) 0.0055(10)
C43 0.0253(13) 0.0288(14) 0.0103(11) 0.0003(9) -0.0012(10) 0.0063(11)
C44 0.0129(11) 0.0219(12) 0.0274(13) -0.0007(10) -0.0023(10) -0.0025(9)
C45 0.0236(13) 0.0353(15) 0.0244(14) 0.0052(11) -0.0022(11) -0.0066(11)
C46 0.0163(11) 0.0238(13) 0.0229(12) -0.0013(10) -0.0080(10) 0.0026(9)
C47 0.0392(17) 0.0339(16) 0.0325(16) -0.0141(13) -0.0168(14) 0.0100(13)
C48 0.0164(11) 0.0115(10) 0.0199(11) -0.0015(8) -0.0044(9) 0.0019(8)
C49 0.0139(11) 0.0167(11) 0.0221(12) -0.0014(9) -0.0028(9) -0.0004(9)
C50 0.0172(11) 0.0121(11) 0.0253(13) -0.0019(9) -0.0055(10) 0.0001(9)
C51 0.0153(11) 0.0100(10) 0.0192(11) 0.0005(8) -0.0037(9) 0.0038(8)
C52 0.0173(11) 0.0151(11) 0.0148(11) -0.0007(8) -0.0054(9) 0.0019(9)
C53 0.0150(11) 0.0113(10) 0.0157(11) -0.0018(8) -0.0030(9) 0.0022(8)
C54 0.0158(11) 0.0120(10) 0.0183(11) -0.0003(8) -0.0053(9) 0.0026(8)
C55 0.0220(12) 0.0176(12) 0.0212(12) -0.0049(9) -0.0094(10) 0.0031(9)
C56 0.0228(12) 0.0139(11) 0.0201(12) -0.0065(9) -0.0051(10) 0.0038(9)
C57 0.0155(11) 0.0124(10) 0.0124(10) -0.0016(8) -0.0040(9) 0.0042(8)
C58 0.0132(10) 0.0137(10) 0.0134(10) -0.0005(8) -0.0041(9) 0.0013(8)
C59 0.0155(11) 0.0146(11) 0.0146(11) -0.0030(8) -0.0044(9) 0.0021(9)
C60 0.0125(10) 0.0122(10) 0.0164(11) -0.0006(8) -0.0032(9) 0.0032(8)
C61 0.0161(11) 0.0159(11) 0.0199(12) -0.0019(9) -0.0092(9) 0.0029(9)
C62 0.0202(12) 0.0147(11) 0.0214(12) -0.0052(9) -0.0086(10) 0.0024(9)
C63 0.0144(11) 0.0113(10) 0.0175(11) -0.0016(8) -0.0036(9) 0.0032(8)
C64 0.0194(12) 0.0246(13) 0.0134(11) 0.0031(9) -0.0026(9) 0.0026(10)
C65 0.0350(17) 0.0446(18) 0.0261(15) 0.0123(13) -0.0039(13) -0.0160(14)
C66 0.0174(11) 0.0168(11) 0.0157(11) -0.0039(9) -0.0061(9) 0.0019(9)
C67 0.0212(13) 0.0269(13) 0.0238(13) 0.0005(10) -0.0042(11) -0.0081(10)
C68 0.0156(11) 0.0163(11) 0.0226(12) -0.0048(9) -0.0058(10) 0.0000(9)
C69 0.0111(10) 0.0129(10) 0.0147(10) 0.0004(8) -0.0021(8) 0.0006(8)
C70 0.0161(11) 0.0132(11) 0.0210(12) -0.0026(9) -0.0035(9) -0.0003(9)
N1 0.0172(10) 0.0172(10) 0.0214(10) -0.0014(8) -0.0059(8) 0.0028(8)
N2 0.0139(9) 0.0172(10) 0.0181(10) -0.0023(8) -0.0049(8) 0.0033(8)
N3 0.0175(10) 0.0179(10) 0.0143(9) -0.0007(8) -0.0028(8) 0.0040(8)
N4 0.0142(9) 0.0179(10) 0.0155(9) 0.0004(8) -0.0021(8) 0.0003(8)
N5 0.0148(9) 0.0124(9) 0.0191(10) -0.0017(7) -0.0032(8) 0.0010(7)
N6 0.0142(9) 0.0106(9) 0.0185(10) -0.0009(7) -0.0030(8) 0.0019(7)
N7 0.0122(9) 0.0119(9) 0.0163(9) -0.0003(7) -0.0044(8) 0.0028(7)
N8 0.0134(9) 0.0121(9) 0.0126(9) 0.0000(7) -0.0013(7) 0.0009(7)
O1 0.0124(8) 0.0240(9) 0.0223(9) 0.0037(7) 0.0008(7) 0.0007(7)
O2 0.0163(8) 0.0202(8) 0.0146(8) 0.0004(6) -0.0013(7) -0.0037(7)
O3 0.0166(8) 0.0204(9) 0.0195(9) -0.0029(7) -0.0002(7) -0.0051(7)
O4 0.0159(8) 0.0215(9) 0.0156(8) -0.0046(7) 0.0017(7) -0.0015(7)
O5 0.0195(9) 0.0331(10) 0.0159(8) -0.0053(7) 0.0014(7) 0.0007(8)
O6 0.0245(9) 0.0203(9) 0.0161(8) 0.0031(7) -0.0085(7) -0.0058(7)
O7 0.0347(10) 0.0133(8) 0.0150(8) -0.0005(6) -0.0062(8) -0.0051(7)
O8 0.0206(9) 0.0146(8) 0.0130(8) 0.0014(6) -0.0037(7) -0.0028(6)
Cd1 0.01010(8) 0.01457(9) 0.01201(8) 0.00044(6) -0.00086(6) 0.00161(6)
Cd2 0.01053(8) 0.00993(8) 0.01094(8) -0.00032(6) -0.00153(6) 0.00155(6)

loop_
_atom_type_symbol
_atom_type_description
_atom_type_scat_dispersion_real
_atom_type_scat_dispersion_imag
_atom_type_scat_source
C C 0.0033 0.0016 'International Tables Vol C Tables 4.2.6.8 and 6.1.1.4'
H H 0.0000 0.0000 'International Tables Vol C Tables 4.2.6.8 and 6.1.1.4'
N N 0.0061 0.0033 'International Tables Vol C Tables 4.2.6.8 and 6.1.1.4'
O O 0.0106 0.0060 'International Tables Vol C Tables 4.2.6.8 and 6.1.1.4'
Cd Cd -0.8075 1.2024 'International Tables Vol C Tables 4.2.6.8 and 6.1.1.4'

loop_
_geom_angle_atom_site_label_1
_geom_angle_atom_site_label_2
_geom_angle_atom_site_label_3
_geom_angle
_geom_angle_site_symmetry_1
_geom_angle_site_symmetry_3
C2 C1 C6 119.4(2) . .
C2 C1 C11 117.0(2) . .
C6 C1 C11 123.6(2) . .
C1 C2 C3 121.5(2) . .
C1 C2 H2 119.2 . .
C3 C2 H2 119.2 . .
C4 C3 C2 120.5(2) . .
C4 C3 H3 119.7 . .
C2 C3 H3 119.7 . .
C3 C4 C5 119.9(2) . .
C3 C4 C12 118.0(2) . .
C5 C4 C12 122.1(2) . .
C10 C5 C6 119.1(2) . .
C10 C5 C4 121.4(2) . .
C6 C5 C4 119.6(2) . .
C5 C6 C7 118.2(2) . .
C5 C6 C1 118.9(2) . .
C7 C6 C1 122.9(2) . .
C8 C7 C6 120.9(2) . .
C8 C7 H7 119.5 . .
C6 C7 H7 119.5 . .
C7 C8 C9 120.4(2) . .
C7 C8 H8 119.8 . .
C9 C8 H8 119.8 . .
C10 C9 C8 120.4(3) . .
C10 C9 H9 119.8 . .
C8 C9 H9 119.8 . .
C9 C10 C5 120.9(2) . .
C9 C10 H10 119.5 . .
C5 C10 H10 119.5 . .
O2 C11 O1 122.3(2) . .
O2 C11 C1 119.5(2) . .
O1 C11 C1 118.2(2) . .
O2 C11 Cd2 63.48(12) . .
O1 C11 Cd2 58.87(12) . .
C1 C11 Cd2 177.05(17) . .
O3 C12 O4 124.3(2) . .
O3 C12 C4 117.9(2) . .
O4 C12 C4 117.8(2) . .
O3 C12 Cd1 63.83(12) . .
O4 C12 Cd1 60.44(12) . .
C4 C12 Cd1 176.64(17) . .
C14 C13 C18 120.0(2) . .
C14 C13 C23 118.7(2) . .
C18 C13 C23 121.4(2) . .
C13 C14 C15 121.0(2) . .
C13 C14 H14 119.5 . .
C15 C14 H14 119.5 . .
C16 C15 C14 120.9(2) . .
C16 C15 H15 119.5 . .
C14 C15 H15 119.5 . .
C15 C16 C17 119.7(2) . .
C15 C16 C24 117.6(2) . .
C17 C16 C24 122.6(2) . .
C18 C17 C16 119.4(2) . .
C18 C17 C22 118.1(2) . .
C16 C17 C22 122.5(2) . .
C19 C18 C17 119.0(2) . .
C19 C18 C13 122.0(2) . .
C17 C18 C13 118.9(2) . .
C20 C19 C18 121.1(2) . .
C20 C19 H19 119.4 . .
C18 C19 H19 119.4 . .
C19 C20 C21 119.8(2) . .
C19 C20 H20 120.1 . .
C21 C20 H20 120.1 . .
C22 C21 C20 121.1(2) . .
C22 C21 H21 119.5 . .
C20 C21 H21 119.5 . .
C21 C22 C17 120.8(2) . .
C21 C22 H22 119.6 . .
C17 C22 H22 119.6 . .
O6 C23 O5 125.1(2) . .
O6 C23 C13 119.0(2) . .
O5 C23 C13 115.8(2) . .
O8 C24 O7 122.0(2) . .
O8 C24 C16 119.0(2) . .
O7 C24 C16 119.0(2) . .
O8 C24 Cd2 61.84(12) . 1_654
O7 C24 Cd2 60.22(12) . 1_654
C16 C24 Cd2 178.72(17) . 1_654
C26 C25 N1 109.7(2) . .
C26 C25 H25 125.1 . .
N1 C25 H25 125.1 . .
C25 C26 N2 106.0(2) . .
C25 C26 H26 127.0 . .
N2 C26 H26 127.0 . .
N1 C27 N2 111.4(2) . .
N1 C27 H27 124.3 . .
N2 C27 H27 124.3 . .
C29 C28 C33 121.8(2) . .
C29 C28 N2 119.5(2) . .
C33 C28 N2 118.7(2) . .
C30 C29 C28 118.0(2) . .
C30 C29 H29 121.0 . .
C28 C29 H29 121.0 . .
C29 C30 C31 120.1(2) . .
C29 C30 C34 128.9(2) . .
C31 C30 C34 111.0(2) . .
C32 C31 C30 121.2(2) . .
C32 C31 C40 130.1(2) . .
C30 C31 C40 108.7(2) . .
C33 C32 C31 119.1(2) . .
C33 C32 H32 120.5 . .
C31 C32 H32 120.5 . .
C32 C33 C28 119.7(2) . .
C32 C33 H33 120.1 . .
C28 C33 H33 120.1 . .
C35 C34 C44 111.6(2) . .
C35 C34 C30 100.34(19) . .
C44 C34 C30 111.7(2) . .
C35 C34 C46 108.94(19) . .
C44 C34 C46 110.7(2) . .
C30 C34 C46 113.2(2) . .
C36 C35 C40 120.1(2) . .
C36 C35 C34 128.0(2) . .
C40 C35 C34 111.9(2) . .
C35 C36 C37 118.0(2) . .
C35 C36 H36 121.0 . .
C37 C36 H36 121.0 . .
C38 C37 C36 122.4(2) . .
C38 C37 N3 119.3(2) . .
C36 C37 N3 118.2(2) . .
C37 C38 C39 119.5(2) . .
C37 C38 H38 120.2 . .
C39 C38 H38 120.2 . .
C38 C39 C40 118.5(2) . .
C38 C39 H39 120.7 . .
C40 C39 H39 120.7 . .
C39 C40 C35 121.4(2) . .
C39 C40 C31 130.5(2) . .
C35 C40 C31 108.2(2) . .
N4 C41 N3 111.2(2) . .
N4 C41 H41 124.4 . .
N3 C41 H41 124.4 . .
C43 C42 N4 109.2(2) . .
C43 C42 H42 125.4 . .
N4 C42 H42 125.4 . .
C42 C43 N3 106.3(2) . .
C42 C43 H43 126.8 . .
N3 C43 H43 126.8 . .
C45 C44 C34 114.4(2) . .
C45 C44 H44A 108.7 . .
C34 C44 H44A 108.7 . .
C45 C44 H44B 108.7 . .
C34 C44 H44B 108.7 . .
H44A C44 H44B 107.6 . .
C44 C45 H45A 109.5 . .
C44 C45 H45B 109.5 . .
H45A C45 H45B 109.5 . .
C44 C45 H45C 109.5 . .
H45A C45 H45C 109.5 . .
H45B C45 H45C 109.5 . .
C47 C46 C34 117.1(2) . .
C47 C46 H46A 108.0 . .
C34 C46 H46A 108.0 . .
C47 C46 H46B 108.0 . .
C34 C46 H46B 108.0 . .
H46A C46 H46B 107.3 . .
C46 C47 H47A 109.5 . .
C46 C47 H47B 109.5 . .
H47A C47 H47B 109.5 . .
C46 C47 H47C 109.5 . .
H47A C47 H47C 109.5 . .
H47B C47 H47C 109.5 . .
N5 C48 N6 111.7(2) . .
N5 C48 H48 124.1 . .
N6 C48 H48 124.1 . .
C50 C49 N5 109.9(2) . .
C50 C49 H49 125.0 . .
N5 C49 H49 125.0 . .
C49 C50 N6 105.7(2) . .
C49 C50 H50 127.2 . .
N6 C50 H50 127.2 . .
C52 C51 C56 121.5(2) . .
C52 C51 N6 118.5(2) . .
C56 C51 N6 120.0(2) . .
C53 C52 C51 118.4(2) . .
C53 C52 H52 120.8 . .
C51 C52 H52 120.8 . .
C52 C53 C54 120.9(2) . .
C52 C53 C57 127.9(2) . .
C54 C53 C57 111.1(2) . .
C55 C54 C53 120.2(2) . .
C55 C54 C63 131.6(2) . .
C53 C54 C63 108.1(2) . .
C54 C55 C56 119.0(2) . .
C54 C55 H55 120.5 . .
C56 C55 H55 120.5 . .
C55 C56 C51 119.9(2) . .
C55 C56 H56 120.1 . .
C51 C56 H56 120.1 . .
C53 C57 C58 101.10(18) . .
C53 C57 C66 111.40(19) . .
C58 C57 C66 113.32(19) . .
C53 C57 C64 111.33(19) . .
C58 C57 C64 109.64(19) . .
C66 C57 C64 109.82(19) . .
C59 C58 C63 120.8(2) . .
C59 C58 C57 128.0(2) . .
C63 C58 C57 111.12(19) . .
C58 C59 C60 117.8(2) . .
C58 C59 H59 121.1 . .
C60 C59 H59 121.1 . .
C61 C60 C59 121.8(2) . .
C61 C60 N7 119.0(2) . .
C59 C60 N7 119.2(2) . .
C62 C61 C60 119.7(2) . .
C62 C61 H61 120.1 . .
C60 C61 H61 120.1 . .
C63 C62 C61 119.0(2) . .
C63 C62 H62 120.5 . .
C61 C62 H62 120.5 . .
C62 C63 C58 120.8(2) . .
C62 C63 C54 131.1(2) . .
C58 C63 C54 108.2(2) . .
C65 C64 C57 113.9(2) . .
C65 C64 H64A 108.8 . .
C57 C64 H64A 108.8 . .
C65 C64 H64B 108.8 . .
C57 C64 H64B 108.8 . .
H64A C64 H64B 107.7 . .
C64 C65 H65A 109.5 . .
C64 C65 H65B 109.5 . .
H65A C65 H65B 109.5 . .
C64 C65 H65C 109.5 . .
H65A C65 H65C 109.5 . .
H65B C65 H65C 109.5 . .
C67 C66 C57 113.9(2) . .
C67 C66 H66A 108.8 . .
C57 C66 H66A 108.8 . .
C67 C66 H66B 108.8 . .
C57 C66 H66B 108.8 . .
H66A C66 H66B 107.7 . .
C66 C67 H67A 109.5 . .
C66 C67 H67B 109.5 . .
H67A C67 H67B 109.5 . .
C66 C67 H67C 109.5 . .
H67A C67 H67C 109.5 . .
H67B C67 H67C 109.5 . .
C70 C68 N7 105.7(2) . .
C70 C68 H68 127.1 . .
N7 C68 H68 127.1 . .
N8 C69 N7 110.9(2) . .
N8 C69 H69 124.6 . .
N7 C69 H69 124.6 . .
C68 C70 N8 109.7(2) . .
C68 C70 H70 125.2 . .
N8 C70 H70 125.2 . .
C27 N1 C25 105.8(2) . .
C27 N1 Cd1 125.21(17) . .
C25 N1 Cd1 126.84(17) . .
C27 N2 C26 107.1(2) . .
C27 N2 C28 126.6(2) . .
C26 N2 C28 126.3(2) . .
C41 N3 C43 107.4(2) . .
C41 N3 C37 125.0(2) . .
C43 N3 C37 127.6(2) . .
C41 N4 C42 105.8(2) . .
C41 N4 Cd1 126.18(16) . 1_465
C42 N4 Cd1 126.49(16) . 1_465
C48 N5 C49 105.4(2) . .
C48 N5 Cd2 113.43(16) . .
C49 N5 Cd2 140.71(16) . .
C48 N6 C50 107.27(19) . .
C48 N6 C51 125.5(2) . .
C50 N6 C51 127.0(2) . .
C69 N7 C68 107.64(19) . .
C69 N7 C60 126.6(2) . .
C68 N7 C60 125.4(2) . .
C69 N8 C70 106.07(19) . .
C69 N8 Cd2 121.51(15) . 1_645
C70 N8 Cd2 131.96(15) . 1_645
C11 O1 Cd2 93.35(14) . .
C11 O2 Cd2 88.94(14) . .
C12 O3 Cd1 88.93(14) . .
C12 O4 Cd1 92.03(14) . .
C23 O5 Cd1 123.37(16) . .
C23 O6 Cd1 127.95(15) . 2_755
C24 O7 Cd2 91.79(14) . 1_654
C24 O8 Cd2 90.36(13) . 1_654
N4 Cd1 N1 165.92(8) 1_645 .
N4 Cd1 O5 105.37(7) 1_645 .
N1 Cd1 O5 88.60(7) . .
N4 Cd1 O6 90.58(7) 1_645 2_755
N1 Cd1 O6 83.89(7) . 2_755
O5 Cd1 O6 105.38(7) . 2_755
N4 Cd1 O4 89.28(7) 1_645 .
N1 Cd1 O4 91.22(7) . .
O5 Cd1 O4 95.13(6) . .
O6 Cd1 O4 158.74(6) 2_755 .
N4 Cd1 O3 85.43(7) 1_645 .
N1 Cd1 O3 83.39(7) . .
O5 Cd1 O3 148.44(6) . .
O6 Cd1 O3 104.04(6) 2_755 .
O4 Cd1 O3 54.76(6) . .
N4 Cd1 C12 87.35(7) 1_645 .
N1 Cd1 C12 86.61(7) . .
O5 Cd1 C12 122.08(7) . .
O6 Cd1 C12 131.25(7) 2_755 .
O4 Cd1 C12 27.52(6) . .
O3 Cd1 C12 27.24(6) . .
N8 Cd2 N5 109.48(7) 1_465 .
N8 Cd2 O1 94.87(6) 1_465 .
N5 Cd2 O1 102.68(7) . .
N8 Cd2 O7 111.56(7) 1_465 1_456
N5 Cd2 O7 84.48(7) . 1_456
O1 Cd2 O7 148.75(6) . 1_456
N8 Cd2 O8 98.71(6) 1_465 1_456
N5 Cd2 O8 137.89(6) . 1_456
O1 Cd2 O8 105.43(6) . 1_456
O7 Cd2 O8 55.76(6) 1_456 1_456
N8 Cd2 O2 150.17(6) 1_465 .
N5 Cd2 O2 81.76(6) . .
O1 Cd2 O2 55.35(6) . .
O7 Cd2 O2 96.68(6) 1_456 .
O8 Cd2 O2 89.10(6) 1_456 .
N8 Cd2 C24 107.91(7) 1_465 1_456
N5 Cd2 C24 111.27(7) . 1_456
O1 Cd2 C24 128.76(7) . 1_456
O7 Cd2 C24 27.98(6) 1_456 1_456
O8 Cd2 C24 27.80(6) 1_456 1_456
O2 Cd2 C24 92.36(6) . 1_456
N8 Cd2 C11 122.64(7) 1_465 .
N5 Cd2 C11 91.85(7) . .
O1 Cd2 C11 27.78(7) . .
O7 Cd2 C11 123.36(7) 1_456 .
O8 Cd2 C11 98.70(6) 1_456 .
O2 Cd2 C11 27.59(6) . .
C24 Cd2 C11 112.52(7) 1_456 .

loop_
_geom_bond_atom_site_label_1
_geom_bond_atom_site_label_2
_geom_bond_distance
_geom_bond_site_symmetry_2
C1 C2 1.379(3) .
C1 C6 1.434(3) .
C1 C11 1.503(3) .
C2 C3 1.407(3) .
C2 H2 0.9300 .
C3 C4 1.375(3) .
C3 H3 0.9300 .
C4 C5 1.431(3) .
C4 C12 1.508(3) .
C5 C10 1.423(3) .
C5 C6 1.428(3) .
C6 C7 1.430(3) .
C7 C8 1.370(4) .
C7 H7 0.9300 .
C8 C9 1.412(4) .
C8 H8 0.9300 .
C9 C10 1.362(4) .
C9 H9 0.9300 .
C10 H10 0.9300 .
C11 O2 1.257(3) .
C11 O1 1.267(3) .
C11 Cd2 2.714(2) .
C12 O3 1.255(3) .
C12 O4 1.268(3) .
C12 Cd1 2.741(2) .
C13 C14 1.371(3) .
C13 C18 1.432(3) .
C13 C23 1.513(3) .
C14 C15 1.406(3) .
C14 H14 0.9300 .
C15 C16 1.376(3) .
C15 H15 0.9300 .
C16 C17 1.428(3) .
C16 C24 1.505(3) .
C17 C18 1.427(3) .
C17 C22 1.430(3) .
C18 C19 1.423(3) .
C19 C20 1.370(4) .
C19 H19 0.9300 .
C20 C21 1.406(4) .
C20 H20 0.9300 .
C21 C22 1.367(4) .
C21 H21 0.9300 .
C22 H22 0.9300 .
C23 O6 1.257(3) .
C23 O5 1.261(3) .
C24 O8 1.259(3) .
C24 O7 1.268(3) .
C24 Cd2 2.700(2) 1_654
C25 C26 1.356(4) .
C25 N1 1.382(3) .
C25 H25 0.9300 .
C26 N2 1.382(3) .
C26 H26 0.9300 .
C27 N1 1.318(3) .
C27 N2 1.350(3) .
C27 H27 0.9300 .
C28 C29 1.398(3) .
C28 C33 1.399(3) .
C28 N2 1.429(3) .
C29 C30 1.390(3) .
C29 H29 0.9300 .
C30 C31 1.407(3) .
C30 C34 1.535(3) .
C31 C32 1.386(3) .
C31 C40 1.461(3) .
C32 C33 1.385(3) .
C32 H32 0.9300 .
C33 H33 0.9300 .
C34 C35 1.523(3) .
C34 C44 1.535(3) .
C34 C46 1.558(3) .
C35 C36 1.389(3) .
C35 C40 1.403(3) .
C36 C37 1.393(3) .
C36 H36 0.9300 .
C37 C38 1.392(4) .
C37 N3 1.439(3) .
C38 C39 1.393(3) .
C38 H38 0.9300 .
C39 C40 1.396(3) .
C39 H39 0.9300 .
C41 N4 1.320(3) .
C41 N3 1.344(3) .
C41 H41 0.9300 .
C42 C43 1.356(4) .
C42 N4 1.384(3) .
C42 H42 0.9300 .
C43 N3 1.376(3) .
C43 H43 0.9300 .
C44 C45 1.523(4) .
C44 H44A 0.9700 .
C44 H44B 0.9700 .
C45 H45A 0.9600 .
C45 H45B 0.9600 .
C45 H45C 0.9600 .
C46 C47 1.516(4) .
C46 H46A 0.9700 .
C46 H46B 0.9700 .
C47 H47A 0.9600 .
C47 H47B 0.9600 .
C47 H47C 0.9600 .
C48 N5 1.322(3) .
C48 N6 1.351(3) .
C48 H48 0.9300 .
C49 C50 1.367(3) .
C49 N5 1.385(3) .
C49 H49 0.9300 .
C50 N6 1.384(3) .
C50 H50 0.9300 .
C51 C52 1.391(3) .
C51 C56 1.396(3) .
C51 N6 1.436(3) .
C52 C53 1.379(3) .
C52 H52 0.9300 .
C53 C54 1.407(3) .
C53 C57 1.522(3) .
C54 C55 1.393(3) .
C54 C63 1.478(3) .
C55 C56 1.393(3) .
C55 H55 0.9300 .
C56 H56 0.9300 .
C57 C58 1.525(3) .
C57 C66 1.540(3) .
C57 C64 1.551(3) .
C58 C59 1.388(3) .
C58 C63 1.403(3) .
C59 C60 1.395(3) .
C59 H59 0.9300 .
C60 C61 1.395(3) .
C60 N7 1.439(3) .
C61 C62 1.394(3) .
C61 H61 0.9300 .
C62 C63 1.386(3) .
C62 H62 0.9300 .
C64 C65 1.520(4) .
C64 H64A 0.9700 .
C64 H64B 0.9700 .
C65 H65A 0.9600 .
C65 H65B 0.9600 .
C65 H65C 0.9600 .
C66 C67 1.515(3) .
C66 H66A 0.9700 .
C66 H66B 0.9700 .
C67 H67A 0.9600 .
C67 H67B 0.9600 .
C67 H67C 0.9600 .
C68 C70 1.363(3) .
C68 N7 1.387(3) .
C68 H68 0.9300 .
C69 N8 1.326(3) .
C69 N7 1.353(3) .
C69 H69 0.9300 .
C70 N8 1.386(3) .
C70 H70 0.9300 .
N1 Cd1 2.268(2) .
N4 Cd1 2.249(2) 1_465
N5 Cd2 2.3156(19) .
N8 Cd2 2.2479(19) 1_645
O1 Cd2 2.3273(17) .
O2 Cd2 2.4290(17) .
O3 Cd1 2.4605(17) .
O4 Cd1 2.3858(17) .
O5 Cd1 2.2693(18) .
O6 Cd1 2.3299(17) 2_755
O7 Cd2 2.3447(17) 1_654
O8 Cd2 2.3806(16) 1_654
Cd1 N4 2.249(2) 1_645
Cd1 O6 2.3299(17) 2_755
Cd2 N8 2.2479(19) 1_465
Cd2 O7 2.3447(17) 1_456
Cd2 O8 2.3806(16) 1_456
Cd2 C24 2.700(2) 1_456

loop_
_geom_torsion_atom_site_label_1
_geom_torsion_atom_site_label_2
_geom_torsion_atom_site_label_3
_geom_torsion_atom_site_label_4
_geom_torsion
_geom_torsion_site_symmetry_1
_geom_torsion_site_symmetry_2
_geom_torsion_site_symmetry_3
_geom_torsion_site_symmetry_4
C6 C1 C2 C3 -5.1(4) . . . .
C11 C1 C2 C3 174.1(2) . . . .
C1 C2 C3 C4 3.2(4) . . . .
C2 C3 C4 C5 1.0(4) . . . .
C2 C3 C4 C12 179.5(2) . . . .
C3 C4 C5 C10 176.6(2) . . . .
C12 C4 C5 C10 -1.9(4) . . . .
C3 C4 C5 C6 -3.0(3) . . . .
C12 C4 C5 C6 178.5(2) . . . .
C10 C5 C6 C7 -2.0(3) . . . .
C4 C5 C6 C7 177.7(2) . . . .
C10 C5 C6 C1 -178.6(2) . . . .
C4 C5 C6 C1 1.1(3) . . . .
C2 C1 C6 C5 2.9(3) . . . .
C11 C1 C6 C5 -176.2(2) . . . .
C2 C1 C6 C7 -173.5(2) . . . .
C11 C1 C6 C7 7.3(4) . . . .
C5 C6 C7 C8 0.6(4) . . . .
C1 C6 C7 C8 177.1(3) . . . .
C6 C7 C8 C9 0.8(4) . . . .
C7 C8 C9 C10 -0.7(5) . . . .
C8 C9 C10 C5 -0.7(5) . . . .
C6 C5 C10 C9 2.0(4) . . . .
C4 C5 C10 C9 -177.6(3) . . . .
C2 C1 C11 O2 -144.7(2) . . . .
C6 C1 C11 O2 34.4(3) . . . .
C2 C1 C11 O1 33.1(3) . . . .
C6 C1 C11 O1 -147.8(2) . . . .
C2 C1 C11 Cd2 38(3) . . . .
C6 C1 C11 Cd2 -143(3) . . . .
C3 C4 C12 O3 64.4(3) . . . .
C5 C4 C12 O3 -117.1(3) . . . .
C3 C4 C12 O4 -113.9(3) . . . .
C5 C4 C12 O4 64.6(3) . . . .
C3 C4 C12 Cd1 -56(3) . . . .
C5 C4 C12 Cd1 122(3) . . . .
C18 C13 C14 C15 0.9(4) . . . .
C23 C13 C14 C15 -179.6(2) . . . .
C13 C14 C15 C16 2.4(4) . . . .
C14 C15 C16 C17 -3.3(3) . . . .
C14 C15 C16 C24 173.0(2) . . . .
C15 C16 C17 C18 0.9(3) . . . .
C24 C16 C17 C18 -175.2(2) . . . .
C15 C16 C17 C22 -178.4(2) . . . .
C24 C16 C17 C22 5.5(3) . . . .
C16 C17 C18 C19 178.8(2) . . . .
C22 C17 C18 C19 -1.8(3) . . . .
C16 C17 C18 C13 2.3(3) . . . .
C22 C17 C18 C13 -178.4(2) . . . .
C14 C13 C18 C19 -179.6(2) . . . .
C23 C13 C18 C19 0.9(3) . . . .
C14 C13 C18 C17 -3.2(3) . . . .
C23 C13 C18 C17 177.3(2) . . . .
C17 C18 C19 C20 0.5(4) . . . .
C13 C18 C19 C20 176.9(2) . . . .
C18 C19 C20 C21 0.7(4) . . . .
C19 C20 C21 C22 -0.7(4) . . . .
C20 C21 C22 C17 -0.7(4) . . . .
C18 C17 C22 C21 1.9(4) . . . .
C16 C17 C22 C21 -178.8(2) . . . .
C14 C13 C23 O6 -122.1(2) . . . .
C18 C13 C23 O6 57.4(3) . . . .
C14 C13 C23 O5 57.2(3) . . . .
C18 C13 C23 O5 -123.3(2) . . . .
C15 C16 C24 O8 39.9(3) . . . .
C17 C16 C24 O8 -143.9(2) . . . .
C15 C16 C24 O7 -137.8(2) . . . .
C17 C16 C24 O7 38.4(3) . . . .
C15 C16 C24 Cd2 172(8) . . . 1_654
C17 C16 C24 Cd2 -12(8) . . . 1_654
N1 C25 C26 N2 0.7(3) . . . .
C33 C28 C29 C30 0.1(4) . . . .
N2 C28 C29 C30 -179.8(2) . . . .
C28 C29 C30 C31 -2.8(4) . . . .
C28 C29 C30 C34 179.7(2) . . . .
C29 C30 C31 C32 2.7(4) . . . .
C34 C30 C31 C32 -179.4(2) . . . .
C29 C30 C31 C40 -178.0(2) . . . .
C34 C30 C31 C40 -0.1(3) . . . .
C30 C31 C32 C33 0.2(4) . . . .
C40 C31 C32 C33 -179.0(2) . . . .
C31 C32 C33 C28 -2.8(4) . . . .
C29 C28 C33 C32 2.7(4) . . . .
N2 C28 C33 C32 -177.4(2) . . . .
C29 C30 C34 C35 177.8(2) . . . .
C31 C30 C34 C35 0.1(3) . . . .
C29 C30 C34 C44 59.4(3) . . . .
C31 C30 C34 C44 -118.3(2) . . . .
C29 C30 C34 C46 -66.3(3) . . . .
C31 C30 C34 C46 116.0(2) . . . .
C44 C34 C35 C36 -62.9(3) . . . .
C30 C34 C35 C36 178.7(2) . . . .
C46 C34 C35 C36 59.6(3) . . . .
C44 C34 C35 C40 118.4(2) . . . .
C30 C34 C35 C40 0.0(3) . . . .
C46 C34 C35 C40 -119.1(2) . . . .
C40 C35 C36 C37 0.5(4) . . . .
C34 C35 C36 C37 -178.1(2) . . . .
C35 C36 C37 C38 -0.6(4) . . . .
C35 C36 C37 N3 178.4(2) . . . .
C36 C37 C38 C39 0.6(4) . . . .
N3 C37 C38 C39 -178.4(2) . . . .
C37 C38 C39 C40 -0.3(4) . . . .
C38 C39 C40 C35 0.2(4) . . . .
C38 C39 C40 C31 178.4(2) . . . .
C36 C35 C40 C39 -0.3(4) . . . .
C34 C35 C40 C39 178.5(2) . . . .
C36 C35 C40 C31 -178.8(2) . . . .
C34 C35 C40 C31 0.0(3) . . . .
C32 C31 C40 C39 0.9(4) . . . .
C30 C31 C40 C39 -178.3(3) . . . .
C32 C31 C40 C35 179.3(2) . . . .
C30 C31 C40 C35 0.1(3) . . . .
N4 C42 C43 N3 -0.2(3) . . . .
C35 C34 C44 C45 -53.0(3) . . . .
C30 C34 C44 C45 58.4(3) . . . .
C46 C34 C44 C45 -174.5(2) . . . .
C35 C34 C46 C47 -175.2(2) . . . .
C44 C34 C46 C47 -52.2(3) . . . .
C30 C34 C46 C47 74.1(3) . . . .
N5 C49 C50 N6 0.5(3) . . . .
C56 C51 C52 C53 0.4(4) . . . .
N6 C51 C52 C53 179.1(2) . . . .
C51 C52 C53 C54 0.8(4) . . . .
C51 C52 C53 C57 -179.7(2) . . . .
C52 C53 C54 C55 -1.9(4) . . . .
C57 C53 C54 C55 178.5(2) . . . .
C52 C53 C54 C63 176.7(2) . . . .
C57 C53 C54 C63 -2.9(3) . . . .
C53 C54 C55 C56 1.8(4) . . . .
C63 C54 C55 C56 -176.4(2) . . . .
C54 C55 C56 C51 -0.7(4) . . . .
C52 C51 C56 C55 -0.5(4) . . . .
N6 C51 C56 C55 -179.1(2) . . . .
C52 C53 C57 C58 -174.4(2) . . . .
C54 C53 C57 C58 5.2(3) . . . .
C52 C53 C57 C66 -53.7(3) . . . .
C54 C53 C57 C66 125.8(2) . . . .
C52 C53 C57 C64 69.2(3) . . . .
C54 C53 C57 C64 -111.2(2) . . . .
C53 C57 C58 C59 176.6(2) . . . .
C66 C57 C58 C59 57.2(3) . . . .
C64 C57 C58 C59 -65.8(3) . . . .
C53 C57 C58 C63 -5.7(2) . . . .
C66 C57 C58 C63 -125.1(2) . . . .
C64 C57 C58 C63 111.9(2) . . . .
C63 C58 C59 C60 1.1(3) . . . .
C57 C58 C59 C60 178.6(2) . . . .
C58 C59 C60 C61 -3.1(4) . . . .
C58 C59 C60 N7 174.6(2) . . . .
C59 C60 C61 C62 2.4(4) . . . .
N7 C60 C61 C62 -175.4(2) . . . .
C60 C61 C62 C63 0.4(4) . . . .
C61 C62 C63 C58 -2.4(4) . . . .
C61 C62 C63 C54 176.8(2) . . . .
C59 C58 C63 C62 1.7(4) . . . .
C57 C58 C63 C62 -176.2(2) . . . .
C59 C58 C63 C54 -177.7(2) . . . .
C57 C58 C63 C54 4.4(3) . . . .
C55 C54 C63 C62 -1.8(5) . . . .
C53 C54 C63 C62 179.7(3) . . . .
C55 C54 C63 C58 177.5(3) . . . .
C53 C54 C63 C58 -0.9(3) . . . .
C53 C57 C64 C65 57.2(3) . . . .
C58 C57 C64 C65 -53.8(3) . . . .
C66 C57 C64 C65 -178.9(2) . . . .
C53 C57 C66 C67 -59.3(3) . . . .
C58 C57 C66 C67 53.9(3) . . . .
C64 C57 C66 C67 176.9(2) . . . .
N7 C68 C70 N8 0.3(3) . . . .
N2 C27 N1 C25 -0.5(3) . . . .
N2 C27 N1 Cd1 -164.65(16) . . . .
C26 C25 N1 C27 -0.1(3) . . . .
C26 C25 N1 Cd1 163.7(2) . . . .
N1 C27 N2 C26 1.0(3) . . . .
N1 C27 N2 C28 -178.7(2) . . . .
C25 C26 N2 C27 -1.0(3) . . . .
C25 C26 N2 C28 178.7(2) . . . .
C29 C28 N2 C27 -151.1(2) . . . .
C33 C28 N2 C27 28.9(4) . . . .
C29 C28 N2 C26 29.3(4) . . . .
C33 C28 N2 C26 -150.7(3) . . . .
N4 C41 N3 C43 0.2(3) . . . .
N4 C41 N3 C37 176.5(2) . . . .
C42 C43 N3 C41 0.0(3) . . . .
C42 C43 N3 C37 -176.1(2) . . . .
C38 C37 N3 C41 94.5(3) . . . .
C36 C37 N3 C41 -84.5(3) . . . .
C38 C37 N3 C43 -90.0(3) . . . .
C36 C37 N3 C43 91.0(3) . . . .
N3 C41 N4 C42 -0.3(3) . . . .
N3 C41 N4 Cd1 -167.06(16) . . . 1_465
C43 C42 N4 C41 0.3(3) . . . .
C43 C42 N4 Cd1 167.01(18) . . . 1_465
N6 C48 N5 C49 0.2(3) . . . .
N6 C48 N5 Cd2 174.25(15) . . . .
C50 C49 N5 C48 -0.4(3) . . . .
C50 C49 N5 Cd2 -171.84(19) . . . .
N5 C48 N6 C50 0.2(3) . . . .
N5 C48 N6 C51 174.7(2) . . . .
C49 C50 N6 C48 -0.4(3) . . . .
C49 C50 N6 C51 -174.8(2) . . . .
C52 C51 N6 C48 -137.3(2) . . . .
C56 C51 N6 C48 41.4(3) . . . .
C52 C51 N6 C50 36.2(3) . . . .
C56 C51 N6 C50 -145.1(3) . . . .
N8 C69 N7 C68 0.7(3) . . . .
N8 C69 N7 C60 174.0(2) . . . .
C70 C68 N7 C69 -0.6(3) . . . .
C70 C68 N7 C60 -173.9(2) . . . .
C61 C60 N7 C69 -33.7(3) . . . .
C59 C60 N7 C69 148.5(2) . . . .
C61 C60 N7 C68 138.4(2) . . . .
C59 C60 N7 C68 -39.4(3) . . . .
N7 C69 N8 C70 -0.6(3) . . . .
N7 C69 N8 Cd2 -173.63(14) . . . 1_645
C68 C70 N8 C69 0.2(3) . . . .
C68 C70 N8 Cd2 172.23(17) . . . 1_645
O2 C11 O1 Cd2 -2.6(2) . . . .
C1 C11 O1 Cd2 179.71(17) . . . .
O1 C11 O2 Cd2 2.4(2) . . . .
C1 C11 O2 Cd2 -179.85(18) . . . .
O4 C12 O3 Cd1 1.4(2) . . . .
C4 C12 O3 Cd1 -176.77(19) . . . .
O3 C12 O4 Cd1 -1.4(3) . . . .
C4 C12 O4 Cd1 176.73(18) . . . .
O6 C23 O5 Cd1 6.9(3) . . . .
C13 C23 O5 Cd1 -172.29(15) . . . .
O5 C23 O6 Cd1 -92.9(3) . . . 2_755
C13 C23 O6 Cd1 86.4(3) . . . 2_755
O8 C24 O7 Cd2 3.5(2) . . . 1_654
C16 C24 O7 Cd2 -178.86(18) . . . 1_654
O7 C24 O8 Cd2 -3.5(2) . . . 1_654
C16 C24 O8 Cd2 178.92(19) . . . 1_654
C27 N1 Cd1 N4 19.6(4) . . . 1_645
C25 N1 Cd1 N4 -141.2(3) . . . 1_645
C27 N1 Cd1 O5 -153.4(2) . . . .
C25 N1 Cd1 O5 45.8(2) . . . .
C27 N1 Cd1 O6 -47.8(2) . . . 2_755
C25 N1 Cd1 O6 151.4(2) . . . 2_755
C27 N1 Cd1 O4 111.5(2) . . . .
C25 N1 Cd1 O4 -49.3(2) . . . .
C27 N1 Cd1 O3 57.2(2) . . . .
C25 N1 Cd1 O3 -103.6(2) . . . .
C27 N1 Cd1 C12 84.3(2) . . . .
C25 N1 Cd1 C12 -76.5(2) . . . .
C23 O5 Cd1 N4 -46.3(2) . . . 1_645
C23 O5 Cd1 N1 131.9(2) . . . .
C23 O5 Cd1 O6 48.6(2) . . . 2_755
C23 O5 Cd1 O4 -136.98(19) . . . .
C23 O5 Cd1 O3 -153.14(17) . . . .
C23 O5 Cd1 C12 -142.97(18) . . . .
C12 O4 Cd1 N4 85.65(14) . . . 1_645
C12 O4 Cd1 N1 -80.28(14) . . . .
C12 O4 Cd1 O5 -168.98(14) . . . .
C12 O4 Cd1 O6 -4.1(2) . . . 2_755
C12 O4 Cd1 O3 0.75(13) . . . .
C12 O3 Cd1 N4 -93.11(15) . . . 1_645
C12 O3 Cd1 N1 95.46(15) . . . .
C12 O3 Cd1 O5 19.1(2) . . . .
C12 O3 Cd1 O6 177.44(14) . . . 2_755
C12 O3 Cd1 O4 -0.75(13) . . . .
O3 C12 Cd1 N4 85.15(14) . . . 1_645
O4 C12 Cd1 N4 -93.52(14) . . . 1_645
C4 C12 Cd1 N4 -153(3) . . . 1_645
O3 C12 Cd1 N1 -82.13(14) . . . .
O4 C12 Cd1 N1 99.20(14) . . . .
C4 C12 Cd1 N1 40(3) . . . .
O3 C12 Cd1 O5 -168.34(13) . . . .
O4 C12 Cd1 O5 12.99(16) . . . .
C4 C12 Cd1 O5 -46(3) . . . .
O3 C12 Cd1 O6 -3.30(18) . . . 2_755
O4 C12 Cd1 O6 178.03(12) . . . 2_755
C4 C12 Cd1 O6 119(3) . . . 2_755
O3 C12 Cd1 O4 178.7(2) . . . .
C4 C12 Cd1 O4 -59(3) . . . .
O4 C12 Cd1 O3 -178.7(2) . . . .
C4 C12 Cd1 O3 122(3) . . . .
C48 N5 Cd2 N8 -178.24(16) . . . 1_465
C49 N5 Cd2 N8 -7.3(3) . . . 1_465
C48 N5 Cd2 O1 81.87(17) . . . .
C49 N5 Cd2 O1 -107.2(3) . . . .
C48 N5 Cd2 O7 -67.30(17) . . . 1_456
C49 N5 Cd2 O7 103.7(3) . . . 1_456
C48 N5 Cd2 O8 -49.1(2) . . . 1_456
C49 N5 Cd2 O8 121.9(2) . . . 1_456
C48 N5 Cd2 O2 30.29(17) . . . .
C49 N5 Cd2 O2 -158.7(3) . . . .
C48 N5 Cd2 C24 -59.04(18) . . . 1_456
C49 N5 Cd2 C24 111.9(3) . . . 1_456
C48 N5 Cd2 C11 56.04(17) . . . .
C49 N5 Cd2 C11 -133.0(3) . . . .
C11 O1 Cd2 N8 179.63(14) . . . 1_465
C11 O1 Cd2 N5 -69.13(15) . . . .
C11 O1 Cd2 O7 31.3(2) . . . 1_456
C11 O1 Cd2 O8 79.19(14) . . . 1_456
C11 O1 Cd2 O2 1.36(12) . . . .
C11 O1 Cd2 C24 61.97(16) . . . 1_456
C11 O2 Cd2 N8 -4.8(2) . . . 1_465
C11 O2 Cd2 N5 110.33(14) . . . .
C11 O2 Cd2 O1 -1.37(13) . . . .
C11 O2 Cd2 O7 -166.26(13) . . . 1_456
C11 O2 Cd2 O8 -110.91(13) . . . 1_456
C11 O2 Cd2 C24 -138.52(13) . . . 1_456
O2 C11 Cd2 N8 177.15(12) . . . 1_465
O1 C11 Cd2 N8 -0.44(17) . . . 1_465
C1 C11 Cd2 N8 -5(3) . . . 1_465
O2 C11 Cd2 N5 -68.21(13) . . . .
O1 C11 Cd2 N5 114.20(14) . . . .
C1 C11 Cd2 N5 109(3) . . . .
O2 C11 Cd2 O1 177.6(2) . . . .
C1 C11 Cd2 O1 -5(3) . . . .
O2 C11 Cd2 O7 16.40(15) . . . 1_456
O1 C11 Cd2 O7 -161.18(13) . . . 1_456
C1 C11 Cd2 O7 -166(3) . . . 1_456
O2 C11 Cd2 O8 70.89(13) . . . 1_456
O1 C11 Cd2 O8 -106.69(14) . . . 1_456
C1 C11 Cd2 O8 -112(3) . . . 1_456
O1 C11 Cd2 O2 -177.6(2) . . . .
C1 C11 Cd2 O2 177(100) . . . .
O2 C11 Cd2 C24 45.77(14) . . . 1_456
O1 C11 Cd2 C24 -131.82(14) . . . 1_456
C1 C11 Cd2 C24 -137(3) . . . 1_456
